data_7102280
loop_
_publ_author_name
'Omelyanyuk, Nadezhda A'
'Goryunkov, Alexey A'
'Tamm, Nadezhda B'
'Avdoshenko, Stanislav M'
'Ioffe, Ilya N'
'Sidorov, Lev N'
'Kemnitz, Erhard'
'Troyanov, Sergey I'

_publ_section_title
;
 New trifluoromethylated derivatives of [60]fullerene, C60(CF3)n with n
 = 12 and 14.
;
_journal_issue 45
_journal_name_full 'Chemical communications (Cambridge, England)'
_journal_page_first 4794
_journal_page_last 4796
_journal_paper_doi 10.1039/b709684d
_journal_year 2007
_chemical_formula_sum 'C74 F42'
_chemical_formula_weight 1686.74
_chemical_name_systematic
;
?
;
_space_group_IT_number 14
_symmetry_cell_setting monoclinic
_symmetry_space_group_name_Hall '-P 2ybc'
_symmetry_space_group_name_H-M 'P 1 21/c 1'
_atom_sites_solution_hydrogens none
_atom_sites_solution_primary direct
_atom_sites_solution_secondary difmap
_audit_creation_method SHELXL-97
_cell_angle_alpha 90.00
_cell_angle_beta 90.5440(10)
_cell_angle_gamma 90.00
_cell_formula_units_Z 4
_cell_length_a 11.2190(2)
_cell_length_b 13.8820(2)
_cell_length_c 35.5411(5)
_cell_measurement_reflns_used 19847
_cell_measurement_temperature 100(2)
_cell_measurement_theta_max 30
_cell_measurement_theta_min 5
_cell_volume 5535.00(15)
_computing_structure_refinement 'SHELXL-97 (Sheldrick, 1997)'
_computing_structure_solution 'SHELXS-97 (Sheldrick, 1990)'
_diffrn_ambient_temperature 100(2)
_diffrn_measured_fraction_theta_full 0.763
_diffrn_measured_fraction_theta_max 0.763
_diffrn_measurement_device_type MAR345
_diffrn_radiation_monochromator Cu(113)
_diffrn_radiation_source 'BL14.2 beam line, BESSY, Berlin'
_diffrn_radiation_type synchrotron
_diffrn_radiation_wavelength 0.91000
_diffrn_reflns_av_R_equivalents 0.0746
_diffrn_reflns_av_sigmaI/netI 0.0503
_diffrn_reflns_limit_h_max 13
_diffrn_reflns_limit_h_min -11
_diffrn_reflns_limit_k_max 16
_diffrn_reflns_limit_k_min -16
_diffrn_reflns_limit_l_max 38
_diffrn_reflns_limit_l_min -39
_diffrn_reflns_number 25510
_diffrn_reflns_theta_full 33.70
_diffrn_reflns_theta_max 33.70
_diffrn_reflns_theta_min 1.47
_exptl_absorpt_coefficient_mu 0.218
_exptl_absorpt_correction_type none
_exptl_crystal_colour yellow
_exptl_crystal_density_diffrn 2.024
_exptl_crystal_density_method 'not measured'
_exptl_crystal_description needle
_exptl_crystal_F_000 3288
_exptl_crystal_size_max 0.10
_exptl_crystal_size_mid 0.01
_exptl_crystal_size_min 0.01
_refine_diff_density_max 0.853
_refine_diff_density_min -0.580
_refine_diff_density_rms 0.121
_refine_ls_extinction_coef 0.0111(8)
_refine_ls_extinction_expression Fc^*^=kFc[1+0.001xFc^2^\l^3^/sin(2\q)]^-1/4^
_refine_ls_extinction_method SHELXL
_refine_ls_goodness_of_fit_ref 1.209
_refine_ls_matrix_type full
_refine_ls_number_parameters 1111
_refine_ls_number_reflns 8031
_refine_ls_number_restraints 18
_refine_ls_restrained_S_all 1.208
_refine_ls_R_factor_all 0.1761
_refine_ls_R_factor_gt 0.1517
_refine_ls_shift/su_max 0.016
_refine_ls_shift/su_mean 0.001
_refine_ls_structure_factor_coef Fsqd
_refine_ls_weighting_details 'calc w=1/[\s^2^(Fo^2^)+(0.0800P)^2^+85.0000P] where P=(Fo^2^+2Fc^2^)/3'
_refine_ls_weighting_scheme calc
_refine_ls_wR_factor_gt 0.3491
_refine_ls_wR_factor_ref 0.3577
_reflns_number_gt 6826
_reflns_number_total 8031
_reflns_threshold_expression >2sigma(I)
_cod_data_source_file b709684d.txt
_cod_data_source_block 60p7p1n
_cod_depositor_comments
;
The following automatic conversions were performed:
'_symmetry_cell_setting' value 'Monoclinic' changed to 'monoclinic'
according to '/home/saulius/struct/CIF-dictionaries/cif_core.dic'
dictionary named 'cif_core.dic' version 2.4.1 from 2010-06-29.

Automatic conversion script
Id: cif_fix_enum 1527 2010-12-29 10:47:43Z saulius 
;
_cod_original_sg_symbol_H-M P2(1)/c
_cod_database_code 7102280

loop_
_symmetry_equiv_pos_as_xyz
'x, y, z'
'-x, y+1/2, -z+1/2'
'-x, -y, -z'
'x, -y-1/2, z-1/2'

loop_
_atom_site_label
_atom_site_type_symbol
_atom_site_fract_x
_atom_site_fract_y
_atom_site_fract_z
_atom_site_U_iso_or_equiv
_atom_site_adp_type
_atom_site_occupancy
_atom_site_symmetry_multiplicity
_atom_site_calc_flag
_atom_site_refinement_flags
F61A F 0.5973(9) 0.0879(8) 0.2451(3) 0.081(3) Uani 1 1 d .
F61B F 0.4831(9) 0.1939(8) 0.2226(3) 0.068(3) Uani 1 1 d .
F61C F 0.4149(9) 0.0519(8) 0.2339(3) 0.078(3) Uani 1 1 d .
F62A F 0.5524(11) -0.1345(7) 0.3438(5) 0.109(5) Uani 1 1 d .
F62B F 0.5856(10) -0.0681(7) 0.2912(4) 0.103(5) Uani 1 1 d .
F62C F 0.4116(9) -0.1227(7) 0.3047(5) 0.117(6) Uani 1 1 d .
F63A F 0.8113(8) 0.2019(6) 0.2921(3) 0.063(3) Uani 1 1 d .
F63B F 0.7917(8) 0.3546(6) 0.2929(3) 0.063(3) Uani 1 1 d .
F63C F 0.6929(9) 0.2706(8) 0.2535(2) 0.069(3) Uani 1 1 d .
F64A F 0.0510(9) 0.1991(9) 0.2493(3) 0.077(3) Uani 1 1 d .
F64B F 0.0242(9) 0.0622(8) 0.2779(4) 0.092(4) Uani 1 1 d .
F64C F 0.1659(9) 0.0798(9) 0.2386(4) 0.102(5) Uani 1 1 d .
F65A F 0.0250(10) -0.0684(7) 0.3402(5) 0.141(7) Uani 1 1 d .
F65B F 0.1882(12) -0.1474(7) 0.3504(6) 0.141(7) Uani 1 1 d .
F65C F 0.1561(10) -0.0853(8) 0.2961(5) 0.109(5) Uani 1 1 d .
F66A F 0.8332(8) 0.0692(7) 0.3424(3) 0.072(3) Uani 1 1 d .
F66B F 0.7474(10) -0.0504(7) 0.3691(4) 0.104(5) Uani 1 1 d .
F66C F 0.8357(10) 0.0550(8) 0.4021(4) 0.087(4) Uani 1 1 d .
F67A F 0.0339(8) 0.3794(7) 0.2626(3) 0.064(3) Uani 1 1 d .
F67B F 0.1900(10) 0.3596(11) 0.2293(3) 0.097(4) Uani 1 1 d .
F67C F 0.1717(11) 0.4880(8) 0.2593(4) 0.103(4) Uani 1 1 d .
F68A F 0.2948(12) -0.1598(10) 0.4247(6) 0.164(9) Uani 1 1 d .
F68B F 0.1163(14) -0.1063(8) 0.4229(7) 0.182(11) Uani 1 1 d .
F68C F 0.2244(14) -0.0889(11) 0.4739(5) 0.144(6) Uani 1 1 d U
F69A F 0.5376(16) 0.6455(10) 0.4381(5) 0.070(5) Uani 0.595(9) 1 d P
F69B F 0.6610(15) 0.6095(10) 0.3941(5) 0.065(5) Uani 0.595(9) 1 d P
F69C F 0.6833(11) 0.5730(12) 0.4554(5) 0.128(6) Uani 1 1 d .
F69D F 0.687(2) 0.2593(14) 0.5123(6) 0.055(6) Uani 0.405(9) 1 d P
F69E F 0.690(2) 0.4056(15) 0.4974(6) 0.060(6) Uani 0.405(9) 1 d P
F69F F 0.5560(17) 0.3575(15) 0.5346(5) 0.047(5) Uani 0.405(9) 1 d P
F70A F 0.3046(11) 0.6591(6) 0.3362(4) 0.101(4) Uani 1 1 d .
F70B F 0.1629(11) 0.6510(7) 0.3751(5) 0.115(5) Uani 1 1 d .
F70C F 0.1340(15) 0.6053(8) 0.3190(5) 0.127(6) Uani 1 1 d .
F71A F -0.0969(11) 0.4295(10) 0.4232(4) 0.110(5) Uani 1 1 d .
F71B F -0.1012(8) 0.4369(8) 0.3640(3) 0.080(3) Uani 1 1 d .
F71C F -0.0142(10) 0.5445(7) 0.3965(7) 0.170(9) Uani 1 1 d .
F72A F -0.0926(12) 0.2810(13) 0.4634(4) 0.130(6) Uani 1 1 d .
F72B F 0.0240(15) 0.2654(14) 0.5100(4) 0.149(6) Uani 1 1 d U
F72C F -0.0280(14) 0.1459(15) 0.4825(5) 0.151(7) Uani 1 1 d U
F73A F 0.242(2) 0.0420(19) 0.5249(6) 0.197(10) Uani 1 1 d U
F73B F 0.2258(18) 0.2040(15) 0.5437(5) 0.158(7) Uani 1 1 d U
F73C F 0.3795(16) 0.1258(12) 0.5434(3) 0.126(6) Uani 1 1 d .
F74A F 0.1265(18) 0.6172(11) 0.4385(5) 0.078(6) Uani 0.595(9) 1 d P
F74B F 0.3049(17) 0.6489(11) 0.4526(6) 0.086(6) Uani 0.595(9) 1 d P
F74C F 0.1976(19) 0.5512(10) 0.4871(5) 0.080(6) Uani 0.595(9) 1 d P
F74D F 0.1488(19) 0.4305(17) 0.5175(7) 0.066(7) Uani 0.405(9) 1 d P
F74E F 0.181(2) 0.2963(18) 0.5406(7) 0.066(7) Uani 0.405(9) 1 d PU
C1 C 0.4588(14) 0.1533(10) 0.2879(5) 0.055(5) Uani 1 1 d .
C2 C 0.3858(13) 0.0767(9) 0.3089(5) 0.051(4) Uani 1 1 d .
C3 C 0.4727(14) 0.0204(11) 0.3353(5) 0.059(5) Uani 1 1 d .
C4 C 0.5778(15) 0.0958(10) 0.3401(5) 0.060(5) Uani 1 1 d .
C5 C 0.5617(11) 0.1685(9) 0.3140(4) 0.037(3) Uani 1 1 d .
C6 C 0.6298(12) 0.2626(9) 0.3169(4) 0.039(3) Uani 1 1 d .
C7 C 0.5423(14) 0.3457(10) 0.3108(4) 0.044(4) Uani 1 1 d .
C8 C 0.4304(12) 0.3370(10) 0.2949(4) 0.046(4) Uani 1 1 d .
C9 C 0.3781(14) 0.2425(9) 0.2857(4) 0.045(4) Uani 1 1 d .
C10 C 0.2592(14) 0.2471(11) 0.2882(4) 0.052(4) Uani 1 1 d .
C11 C 0.1885(14) 0.1560(11) 0.2989(4) 0.054(4) Uani 1 1 d .
C12 C 0.2690(13) 0.0760(9) 0.3135(5) 0.049(4) Uani 1 1 d .
C13 C 0.2090(15) 0.0228(11) 0.3471(6) 0.069(6) Uani 1 1 d .
C14 C 0.2983(16) 0.0021(9) 0.3775(5) 0.058(5) Uani 1 1 d .
C15 C 0.4107(18) 0.0039(11) 0.3726(6) 0.067(5) Uani 1 1 d .
C16 C 0.4770(18) 0.0204(13) 0.4054(7) 0.081(7) Uani 1 1 d .
C17 C 0.5865(14) 0.0762(13) 0.4106(5) 0.060(5) Uani 1 1 d .
C18 C 0.6529(15) 0.1022(11) 0.3740(5) 0.058(5) Uani 1 1 d .
C19 C 0.6776(13) 0.2095(12) 0.3829(4) 0.050(4) Uani 1 1 d .
C20 C 0.6694(15) 0.2794(10) 0.3573(4) 0.049(4) Uani 1 1 d .
C21 C 0.6345(13) 0.3750(11) 0.3682(4) 0.047(4) Uani 1 1 d .
C22 C 0.5580(14) 0.4148(10) 0.3417(6) 0.063(5) Uani 1 1 d .
C23 C 0.4603(13) 0.4738(9) 0.3494(4) 0.042(3) Uani 1 1 d .
C24 C 0.3527(14) 0.4677(9) 0.3316(5) 0.054(4) Uani 1 1 d .
C25 C 0.3324(13) 0.3974(10) 0.3035(4) 0.045(4) Uani 1 1 d .
C26 C 0.2159(15) 0.3482(10) 0.2952(5) 0.055(4) Uani 1 1 d .
C27 C 0.1468(14) 0.3562(9) 0.3308(4) 0.044(4) Uani 1 1 d .
C28 C 0.0878(13) 0.2709(9) 0.3462(4) 0.046(4) Uani 1 1 d .
C29 C 0.1126(13) 0.1795(10) 0.3333(5) 0.051(4) Uani 1 1 d .
C30 C 0.1267(14) 0.1029(9) 0.3604(5) 0.051(4) Uani 1 1 d .
C31 C 0.1114(15) 0.1239(10) 0.3986(5) 0.064(5) Uani 1 1 d .
C32 C 0.1854(16) 0.0880(14) 0.4295(7) 0.081(7) Uani 1 1 d .
C33 C 0.2685(17) 0.0043(13) 0.4192(6) 0.087(8) Uani 1 1 d .
C34 C 0.391(2) 0.0315(18) 0.4359(7) 0.089(8) Uani 1 1 d .
C35 C 0.403(2) 0.096(2) 0.4629(7) 0.095(8) Uani 1 1 d .
C36 C 0.5097(17) 0.1615(18) 0.4641(5) 0.087(8) Uani 1 1 d .
C37 C 0.5957(17) 0.1433(19) 0.4374(6) 0.091(8) Uani 1 1 d .
C38 C 0.6574(14) 0.2277(13) 0.4200(5) 0.065(5) Uani 1 1 d .
C39 C 0.6289(17) 0.3162(15) 0.4332(5) 0.072(5) Uani 1 1 d .
C40 C 0.6155(14) 0.3921(12) 0.4054(5) 0.057(4) Uani 1 1 d .
C41 C 0.5238(17) 0.4644(19) 0.4184(5) 0.090(8) Uani 1 1 d .
C42 C 0.4408(14) 0.4918(11) 0.3898(5) 0.053(4) Uani 1 1 d .
C43 C 0.3180(16) 0.5024(12) 0.3949(6) 0.070(6) Uani 1 1 d .
C44 C 0.2520(13) 0.4999(10) 0.3571(5) 0.050(4) Uani 1 1 d .
C45 C 0.1583(14) 0.4235(10) 0.3579(5) 0.052(4) Uani 1 1 d .
C46 C 0.0834(15) 0.3964(11) 0.3921(5) 0.058(4) Uani 1 1 d .
C47 C 0.0602(14) 0.2902(11) 0.3844(4) 0.051(4) Uani 1 1 d .
C48 C 0.0744(14) 0.2181(10) 0.4114(5) 0.057(5) Uani 1 1 d .
C49 C 0.109(2) 0.2346(17) 0.4507(5) 0.095(8) Uani 1 1 d .
C50 C 0.1935(18) 0.1496(18) 0.4569(6) 0.082(7) Uani 1 1 d .
C51 C 0.304(2) 0.158(2) 0.4836(7) 0.123(12) Uani 1 1 d .
C52 C 0.3510(19) 0.260(2) 0.4816(6) 0.090(7) Uani 1 1 d .
C53 C 0.478(2) 0.255(2) 0.4759(5) 0.107(10) Uani 1 1 d .
C54 C 0.5416(17) 0.3366(18) 0.4633(7) 0.082(7) Uani 1 1 d .
C55 C 0.4733(16) 0.4221(16) 0.4502(7) 0.087(7) Uani 1 1 d .
C56 C 0.357(2) 0.4278(15) 0.4548(5) 0.075(6) Uani 1 1 d .
C57 C 0.2644(17) 0.4737(19) 0.4290(6) 0.088(7) Uani 1 1 d .
C58 C 0.1635(16) 0.4042(14) 0.4265(4) 0.059(5) Uani 1 1 d .
C59 C 0.1756(19) 0.3353(18) 0.4534(6) 0.084(6) Uani 1 1 d .
C60 C 0.296(2) 0.3477(18) 0.4728(6) 0.100(10) Uani 1 1 d .
C61 C 0.4888(13) 0.1195(11) 0.2479(5) 0.052(4) Uani 1 1 d .
C62 C 0.5103(16) -0.0786(13) 0.3200(8) 0.085(7) Uani 1 1 d .
C63 C 0.7313(13) 0.2709(11) 0.2882(5) 0.052(4) Uani 1 1 d .
C64 C 0.1075(17) 0.1223(15) 0.2668(6) 0.080(7) Uani 1 1 d .
C65 C 0.1402(16) -0.0715(13) 0.3337(9) 0.093(8) Uani 1 1 d .
C66 C 0.7736(19) 0.0428(13) 0.3707(6) 0.068(5) Uani 1 1 d .
C67 C 0.1538(15) 0.3880(14) 0.2607(5) 0.061(5) Uani 1 1 d .
C68 C 0.224(2) -0.0909(18) 0.4347(10) 0.136(13) Uani 1 1 d .
C69 C 0.610(3) 0.5749(17) 0.4248(7) 0.058(9) Uani 0.595(9) 1 d P
C69A C 0.615(3) 0.3369(17) 0.5034(10) 0.037(8) Uani 0.405(9) 1 d P
C70 C 0.2105(19) 0.6073(13) 0.3443(10) 0.098(8) Uani 1 1 d .
C71 C -0.0328(13) 0.4539(11) 0.3946(6) 0.066(6) Uani 1 1 d .
C72 C 0.000(2) 0.231(3) 0.4749(7) 0.118(10) Uani 1 1 d .
C73 C 0.279(3) 0.114(3) 0.5230(11) 0.168(18) Uani 1 1 d U
C74 C 0.225(3) 0.5767(17) 0.4510(7) 0.049(7) Uani 0.595(9) 1 d P
C74A C 0.241(5) 0.359(4) 0.5191(13) 0.081(15) Uani 0.405(9) 1 d PU

loop_
_atom_site_aniso_label
_atom_site_aniso_U_11
_atom_site_aniso_U_22
_atom_site_aniso_U_33
_atom_site_aniso_U_23
_atom_site_aniso_U_13
_atom_site_aniso_U_12
F61A 0.060(6) 0.108(8) 0.075(7) -0.050(6) 0.020(5) -0.007(6)
F61B 0.067(6) 0.088(7) 0.049(6) -0.021(5) 0.015(5) -0.013(5)
F61C 0.059(6) 0.100(8) 0.075(7) -0.054(6) 0.013(5) -0.022(5)
F62A 0.087(8) 0.034(5) 0.208(15) 0.013(7) 0.048(9) 0.016(5)
F62B 0.087(8) 0.064(6) 0.160(12) -0.052(7) 0.069(8) -0.004(6)
F62C 0.052(6) 0.049(6) 0.250(17) -0.059(8) 0.020(8) -0.011(5)
F63A 0.058(5) 0.057(5) 0.074(6) -0.003(4) 0.029(5) -0.005(4)
F63B 0.052(5) 0.055(5) 0.081(7) -0.004(5) 0.016(5) -0.020(4)
F63C 0.071(6) 0.110(8) 0.026(5) -0.011(5) 0.009(5) -0.027(6)
F64A 0.063(6) 0.093(8) 0.075(7) -0.037(6) -0.006(6) -0.013(6)
F64B 0.048(6) 0.074(7) 0.153(11) -0.053(7) 0.022(6) -0.027(5)
F64C 0.054(6) 0.118(9) 0.134(11) -0.091(8) 0.012(7) -0.007(6)
F65A 0.068(7) 0.047(6) 0.31(2) -0.054(9) 0.092(10) -0.023(5)
F65B 0.102(9) 0.021(5) 0.30(2) 0.008(8) 0.071(11) -0.002(5)
F65C 0.064(7) 0.059(6) 0.207(15) -0.050(8) 0.039(9) -0.020(5)
F66A 0.047(5) 0.083(7) 0.087(7) 0.026(5) 0.029(5) 0.020(5)
F66B 0.075(7) 0.042(6) 0.195(14) 0.011(7) 0.039(8) 0.014(5)
F66C 0.086(8) 0.093(8) 0.083(9) 0.037(6) 0.034(7) 0.039(6)
F67A 0.048(5) 0.091(7) 0.054(6) -0.003(5) -0.002(5) -0.009(5)
F67B 0.071(7) 0.182(13) 0.039(6) 0.024(7) 0.005(6) -0.015(8)
F67C 0.099(9) 0.081(8) 0.128(11) 0.058(7) -0.033(8) -0.025(7)
F68A 0.104(10) 0.098(9) 0.29(2) 0.135(12) 0.102(12) 0.061(8)
F68B 0.108(11) 0.056(7) 0.38(3) 0.065(11) 0.150(16) 0.014(7)
F68C 0.114(10) 0.137(11) 0.181(13) 0.114(10) 0.070(10) 0.049(8)
F69A 0.099(13) 0.042(8) 0.067(11) -0.019(7) -0.012(10) -0.018(8)
F69B 0.087(12) 0.043(8) 0.065(11) -0.006(7) -0.017(9) -0.018(8)
F69C 0.073(8) 0.160(14) 0.152(14) 0.089(11) -0.020(9) -0.027(9)
F69D 0.075(15) 0.044(11) 0.046(13) -0.013(9) 0.010(11) 0.018(10)
F69E 0.066(14) 0.054(13) 0.061(15) -0.025(11) 0.005(12) -0.021(11)
F69F 0.041(11) 0.067(13) 0.034(12) 0.000(9) -0.009(10) -0.010(9)
F70A 0.091(8) 0.030(5) 0.181(13) 0.006(6) 0.001(8) -0.012(5)
F70B 0.085(8) 0.039(5) 0.222(16) -0.028(8) 0.029(10) 0.003(5)
F70C 0.130(12) 0.055(7) 0.195(16) 0.028(8) -0.068(12) 0.017(7)
F71A 0.086(8) 0.125(11) 0.121(10) -0.012(8) 0.043(8) 0.041(8)
F71B 0.033(5) 0.108(8) 0.098(9) -0.011(7) -0.009(6) 0.003(5)
F71C 0.056(7) 0.037(6) 0.42(3) -0.058(10) 0.029(11) -0.001(5)
F72A 0.082(8) 0.223(17) 0.087(9) 0.055(10) 0.044(7) 0.087(10)
F72B 0.150(12) 0.232(15) 0.066(8) 0.010(9) 0.052(8) 0.085(11)
F72C 0.104(10) 0.199(14) 0.153(12) 0.070(11) 0.087(9) 0.043(10)
F73A 0.189(16) 0.264(18) 0.138(13) 0.103(13) -0.021(11) -0.126(14)
F73B 0.175(14) 0.195(15) 0.106(10) 0.044(10) 0.053(10) 0.049(12)
F73C 0.150(13) 0.170(14) 0.058(8) 0.040(8) 0.024(8) 0.096(12)
F74A 0.111(15) 0.053(9) 0.071(12) -0.033(8) 0.002(11) 0.031(10)
F74B 0.088(13) 0.054(10) 0.117(16) -0.054(10) 0.011(11) -0.009(9)
F74C 0.141(17) 0.040(8) 0.059(11) -0.025(7) 0.006(11) -0.003(9)
F74D 0.046(12) 0.074(15) 0.079(17) -0.030(12) 0.008(12) -0.001(11)
F74E 0.068(13) 0.070(13) 0.061(13) -0.010(10) 0.005(11) -0.015(11)
C1 0.056(9) 0.040(8) 0.072(11) -0.015(7) 0.038(9) -0.009(7)
C2 0.043(8) 0.027(6) 0.083(12) -0.018(7) 0.027(8) -0.017(6)
C3 0.058(10) 0.043(8) 0.078(12) -0.018(8) 0.040(9) 0.001(7)
C4 0.058(10) 0.037(8) 0.084(14) -0.006(8) 0.040(10) -0.002(7)
C5 0.025(6) 0.032(6) 0.054(9) -0.011(6) 0.006(6) -0.004(5)
C6 0.033(7) 0.042(7) 0.042(9) 0.002(6) 0.012(6) -0.004(6)
C7 0.059(10) 0.046(8) 0.028(8) 0.014(6) 0.005(7) 0.003(7)
C8 0.037(8) 0.053(8) 0.048(9) 0.004(7) 0.010(7) -0.005(6)
C9 0.059(9) 0.030(7) 0.047(9) -0.016(6) 0.006(8) -0.006(6)
C10 0.052(9) 0.064(10) 0.041(9) -0.013(7) 0.024(8) -0.011(7)
C11 0.054(9) 0.055(9) 0.053(10) -0.005(7) 0.019(8) -0.009(7)
C12 0.054(9) 0.025(6) 0.069(11) -0.014(6) 0.020(8) -0.002(6)
C13 0.056(10) 0.043(8) 0.108(15) -0.015(9) 0.042(11) -0.004(8)
C14 0.065(11) 0.021(6) 0.090(13) 0.028(7) 0.035(10) 0.013(6)
C15 0.073(13) 0.044(9) 0.083(14) 0.036(9) 0.013(11) 0.012(8)
C16 0.063(12) 0.060(11) 0.120(19) 0.054(11) 0.037(13) 0.015(9)
C17 0.040(9) 0.080(12) 0.060(12) 0.036(9) 0.023(8) 0.030(8)
C18 0.064(11) 0.043(8) 0.069(12) 0.023(7) 0.034(10) 0.011(7)
C19 0.034(8) 0.075(10) 0.040(9) 0.008(7) 0.010(7) 0.015(7)
C20 0.073(11) 0.040(7) 0.035(8) -0.002(6) 0.023(8) 0.004(7)
C21 0.038(8) 0.058(9) 0.046(10) -0.009(7) -0.011(7) 0.001(7)
C22 0.045(9) 0.036(8) 0.108(15) -0.014(9) -0.006(10) -0.014(7)
C23 0.046(9) 0.028(6) 0.051(9) -0.011(6) -0.010(7) -0.005(6)
C24 0.055(10) 0.026(7) 0.080(12) 0.021(7) 0.011(9) 0.002(6)
C25 0.043(8) 0.054(8) 0.036(9) 0.007(6) 0.005(7) -0.011(7)
C26 0.071(11) 0.036(7) 0.057(10) 0.008(7) 0.013(9) -0.016(7)
C27 0.071(10) 0.028(6) 0.032(8) -0.006(5) -0.010(7) -0.012(6)
C28 0.049(8) 0.033(7) 0.056(9) -0.017(6) 0.020(7) -0.014(6)
C29 0.043(8) 0.046(8) 0.065(10) -0.024(7) 0.021(8) -0.020(6)
C30 0.057(9) 0.022(6) 0.076(11) 0.012(6) 0.021(8) -0.004(6)
C31 0.066(11) 0.036(8) 0.091(14) 0.010(8) 0.046(10) -0.001(7)
C32 0.054(10) 0.076(12) 0.113(18) 0.070(13) 0.042(12) 0.033(10)
C33 0.068(12) 0.062(11) 0.132(18) 0.047(11) 0.069(13) 0.038(9)
C34 0.085(16) 0.109(17) 0.072(15) 0.052(13) 0.028(13) 0.047(13)
C35 0.076(15) 0.13(2) 0.074(16) 0.066(15) 0.031(13) 0.043(14)
C36 0.067(12) 0.16(2) 0.036(10) 0.025(11) 0.028(9) 0.062(13)
C37 0.056(11) 0.14(2) 0.081(15) 0.057(15) 0.033(11) 0.048(13)
C38 0.046(9) 0.084(12) 0.065(12) 0.024(9) 0.010(9) 0.045(9)
C39 0.066(12) 0.100(14) 0.051(11) -0.027(10) 0.012(9) 0.023(10)
C40 0.040(9) 0.064(10) 0.069(12) -0.023(9) -0.005(8) 0.016(7)
C41 0.063(12) 0.19(2) 0.017(9) -0.037(11) -0.013(9) 0.062(14)
C42 0.046(9) 0.051(9) 0.061(11) -0.027(8) -0.004(8) -0.002(7)
C43 0.056(10) 0.056(10) 0.100(15) -0.037(10) 0.015(11) 0.010(8)
C44 0.046(9) 0.038(7) 0.065(11) -0.007(7) 0.002(8) -0.001(6)
C45 0.057(10) 0.041(8) 0.058(10) -0.003(7) 0.002(8) 0.010(7)
C46 0.065(10) 0.049(9) 0.060(11) -0.006(7) 0.013(9) 0.021(8)
C47 0.053(9) 0.048(8) 0.052(10) 0.007(7) 0.004(8) 0.005(7)
C48 0.061(10) 0.044(8) 0.065(11) 0.002(7) 0.041(9) 0.014(7)
C49 0.107(17) 0.126(19) 0.053(13) 0.029(12) 0.052(12) 0.064(15)
C50 0.075(14) 0.118(17) 0.055(12) 0.046(12) 0.039(11) 0.048(12)
C51 0.091(17) 0.19(3) 0.086(17) 0.064(18) 0.060(15) 0.079(19)
C52 0.071(14) 0.15(2) 0.049(12) -0.028(13) 0.018(11) 0.013(14)
C53 0.104(18) 0.19(3) 0.025(11) 0.002(13) 0.012(11) 0.08(2)
C54 0.051(11) 0.115(17) 0.079(15) -0.057(13) -0.026(11) 0.027(11)
C55 0.047(10) 0.104(16) 0.108(18) -0.064(14) -0.006(11) 0.019(11)
C56 0.110(18) 0.076(13) 0.038(11) -0.014(9) 0.015(11) 0.013(12)
C57 0.048(11) 0.15(2) 0.066(14) -0.015(13) -0.005(10) 0.025(12)
C58 0.059(11) 0.090(13) 0.029(10) -0.016(8) 0.000(8) 0.026(9)
C59 0.079(14) 0.108(17) 0.065(14) -0.020(12) 0.024(12) 0.024(12)
C60 0.082(15) 0.13(2) 0.088(17) -0.066(15) -0.058(13) 0.086(15)
C61 0.039(8) 0.051(9) 0.065(11) -0.019(8) 0.008(8) -0.007(7)
C62 0.054(11) 0.042(10) 0.16(2) -0.026(12) 0.044(13) -0.013(9)
C63 0.043(8) 0.052(9) 0.060(12) -0.019(7) 0.020(8) -0.008(7)
C64 0.056(11) 0.079(13) 0.107(16) -0.062(12) 0.037(11) -0.032(10)
C65 0.051(11) 0.048(11) 0.18(3) -0.024(13) 0.046(14) -0.009(8)
C66 0.087(14) 0.071(12) 0.046(11) 0.024(9) 0.026(11) 0.029(10)
C67 0.055(10) 0.092(13) 0.037(10) 0.018(8) -0.010(9) -0.010(9)
C68 0.088(17) 0.095(17) 0.23(3) 0.076(19) 0.11(2) 0.049(14)
C69 0.11(3) 0.037(13) 0.024(14) -0.013(10) 0.026(16) -0.001(14)
C69A 0.044(19) 0.004(11) 0.06(2) -0.002(12) 0.013(17) -0.009(12)
C70 0.056(12) 0.040(10) 0.20(3) 0.002(13) -0.004(16) -0.002(9)
C71 0.026(8) 0.046(9) 0.126(17) -0.024(9) 0.014(10) 0.002(7)
C72 0.098(19) 0.18(3) 0.071(17) 0.031(18) 0.047(15) 0.00(2)
C73 0.09(2) 0.24(4) 0.17(3) 0.08(3) 0.07(2) 0.11(3)
C74 0.09(2) 0.038(13) 0.024(14) -0.017(10) 0.012(13) -0.007(13)
C74A 0.09(3) 0.11(4) 0.04(3) 0.03(2) 0.01(3) 0.00(3)

loop_
_atom_type_symbol
_atom_type_description
_atom_type_scat_dispersion_real
_atom_type_scat_dispersion_imag
_atom_type_scat_source
C C 0.0033 0.0016 'International Tables Vol C Tables 4.2.6.8 and 6.1.1.4'
F F 0.0171 0.0103 'International Tables Vol C Tables 4.2.6.8 and 6.1.1.4'

loop_
_geom_angle_atom_site_label_1
_geom_angle_atom_site_label_2
_geom_angle_atom_site_label_3
_geom_angle
_geom_angle_site_symmetry_1
_geom_angle_site_symmetry_3
C69 F69A F69F 131.1(18) . 3_666
C69 F69C C74A 141(2) . 3_666
C69A F69E F74C 142(3) . 3_666
C69A F69F F69A 159(2) . 3_666
C69A F69F F74B 74.7(19) . 3_666
F69A F69F F74B 121.1(16) 3_666 3_666
F74E F73B C73 147(2) . .
C74 F74B F69F 127(2) . 3_666
C74 F74B C69A 116(2) . 3_666
F69F F74B C69A 45.3(13) 3_666 3_666
C74 F74C F69E 92.6(19) . 3_666
C74A F74E F73B 118(3) . .
C5 C1 C9 111.7(11) . .
C5 C1 C2 102.1(13) . .
C9 C1 C2 105.4(11) . .
C5 C1 C61 116.4(12) . .
C9 C1 C61 109.5(14) . .
C2 C1 C61 111.0(12) . .
C12 C2 C1 126.7(15) . .
C12 C2 C3 122.5(14) . .
C1 C2 C3 107.8(12) . .
C15 C3 C62 107.7(14) . .
C15 C3 C2 108.2(13) . .
C62 C3 C2 114.0(16) . .
C15 C3 C4 110.6(15) . .
C62 C3 C4 115.0(12) . .
C2 C3 C4 101.2(12) . .
C5 C4 C18 125.3(14) . .
C5 C4 C3 108.6(16) . .
C18 C4 C3 123.3(14) . .
C4 C5 C1 114.2(13) . .
C4 C5 C6 121.4(14) . .
C1 C5 C6 123.5(12) . .
C20 C6 C5 109.9(11) . .
C20 C6 C7 101.7(11) . .
C5 C6 C7 108.5(11) . .
C20 C6 C63 113.8(12) . .
C5 C6 C63 113.2(11) . .
C7 C6 C63 109.0(11) . .
C8 C7 C22 117.8(13) . .
C8 C7 C6 125.0(13) . .
C22 C7 C6 108.3(13) . .
C7 C8 C25 124.5(14) . .
C7 C8 C9 121.9(13) . .
C25 C8 C9 105.4(12) . .
C10 C9 C8 109.7(12) . .
C10 C9 C1 128.5(13) . .
C8 C9 C1 118.3(13) . .
C9 C10 C26 112.2(13) . .
C9 C10 C11 119.5(15) . .
C26 C10 C11 123.7(12) . .
C12 C11 C64 112.3(15) . .
C12 C11 C29 102.4(13) . .
C64 C11 C29 109.4(13) . .
C12 C11 C10 112.2(13) . .
C64 C11 C10 111.8(15) . .
C29 C11 C10 108.3(12) . .
C2 C12 C11 122.6(13) . .
C2 C12 C13 122.2(16) . .
C11 C12 C13 110.4(12) . .
C14 C13 C30 108.8(15) . .
C14 C13 C12 110.6(13) . .
C30 C13 C12 99.1(12) . .
C14 C13 C65 112.2(16) . .
C30 C13 C65 113.6(14) . .
C12 C13 C65 111.8(17) . .
C15 C14 C13 123.8(16) . .
C15 C14 C33 111(2) . .
C13 C14 C33 123.2(14) . .
C14 C15 C16 114.2(19) . .
C14 C15 C3 126(2) . .
C16 C15 C3 117.3(17) . .
C15 C16 C17 129.2(16) . .
C15 C16 C34 106.6(19) . .
C17 C16 C34 114(2) . .
C37 C17 C16 121.2(16) . .
C37 C17 C18 113.8(17) . .
C16 C17 C18 115.4(19) . .
C4 C18 C19 109.1(12) . .
C4 C18 C17 113.5(15) . .
C19 C18 C17 98.0(14) . .
C4 C18 C66 113.1(15) . .
C19 C18 C66 111.2(15) . .
C17 C18 C66 110.9(13) . .
C20 C19 C38 121.0(15) . .
C20 C19 C18 123.3(15) . .
C38 C19 C18 110.2(14) . .
C19 C20 C21 120.3(13) . .
C19 C20 C6 123.5(14) . .
C21 C20 C6 108.6(13) . .
C40 C21 C22 119.3(15) . .
C40 C21 C20 118.0(14) . .
C22 C21 C20 110.7(14) . .
C21 C22 C23 125.6(17) . .
C21 C22 C7 108.6(13) . .
C23 C22 C7 116.3(14) . .
C24 C23 C22 124.4(13) . .
C24 C23 C42 108.9(13) . .
C22 C23 C42 114.6(15) . .
C23 C24 C25 120.6(13) . .
C23 C24 C44 111.5(15) . .
C25 C24 C44 120.5(14) . .
C8 C25 C24 116.1(14) . .
C8 C25 C26 111.4(13) . .
C24 C25 C26 125.9(13) . .
C27 C26 C25 104.9(13) . .
C27 C26 C10 112.3(11) . .
C25 C26 C10 100.0(13) . .
C27 C26 C67 114.9(14) . .
C25 C26 C67 112.8(12) . .
C10 C26 C67 110.7(14) . .
C45 C27 C28 109.5(12) . .
C45 C27 C26 127.6(13) . .
C28 C27 C26 119.8(11) . .
C29 C28 C47 122.5(14) . .
C29 C28 C27 121.8(12) . .
C47 C28 C27 107.9(11) . .
C28 C29 C30 118.7(14) . .
C28 C29 C11 125.2(13) . .
C30 C29 C11 108.5(13) . .
C31 C30 C29 118.6(12) . .
C31 C30 C13 122.1(15) . .
C29 C30 C13 113.3(13) . .
C30 C31 C48 122.0(15) . .
C30 C31 C32 125.8(15) . .
C48 C31 C32 103.7(17) . .
C50 C32 C31 112.0(16) . .
C50 C32 C33 130(2) . .
C31 C32 C33 115(2) . .
C68 C33 C14 114(2) . .
C68 C33 C32 111.7(13) . .
C14 C33 C32 112.6(15) . .
C68 C33 C34 112(2) . .
C14 C33 C34 100.1(14) . .
C32 C33 C34 105(2) . .
C35 C34 C16 123(2) . .
C35 C34 C33 121.8(19) . .
C16 C34 C33 106(2) . .
C34 C35 C36 120.0(19) . .
C34 C35 C51 130(3) . .
C36 C35 C51 103(2) . .
C37 C36 C53 124(2) . .
C37 C36 C35 116(2) . .
C53 C36 C35 111.1(19) . .
C17 C37 C36 125(2) . .
C17 C37 C38 106.5(16) . .
C36 C37 C38 118(2) . .
C39 C38 C19 122.9(16) . .
C39 C38 C37 117.1(16) . .
C19 C38 C37 109.6(19) . .
C38 C39 C40 116.6(15) . .
C38 C39 C54 126(2) . .
C40 C39 C54 106.7(17) . .
C21 C40 C39 121.2(14) . .
C21 C40 C41 121.7(16) . .
C39 C40 C41 109.9(15) . .
C55 C41 C42 115.0(18) . .
C55 C41 C40 104.5(19) . .
C42 C41 C40 113.7(13) . .
C55 C41 C69 118.0(15) . .
C42 C41 C69 102(2) . .
C40 C41 C69 103.5(16) . .
C43 C42 C41 125.0(17) . .
C43 C42 C23 107.4(15) . .
C41 C42 C23 123.1(13) . .
C42 C43 C57 120.6(19) . .
C42 C43 C44 110.7(15) . .
C57 C43 C44 122.7(16) . .
C45 C44 C24 109.3(12) . .
C45 C44 C43 109.5(14) . .
C24 C44 C43 99.9(13) . .
C45 C44 C70 117.2(14) . .
C24 C44 C70 108.4(14) . .
C43 C44 C70 111.1(15) . .
C27 C45 C44 122.7(14) . .
C27 C45 C46 110.3(14) . .
C44 C45 C46 125.6(14) . .
C58 C46 C47 108.2(14) . .
C58 C46 C71 114.4(14) . .
C47 C46 C71 111.8(14) . .
C58 C46 C45 107.3(15) . .
C47 C46 C45 101.0(12) . .
C71 C46 C45 113.2(14) . .
C48 C47 C28 119.8(13) . .
C48 C47 C46 123.6(15) . .
C28 C47 C46 108.4(12) . .
C47 C48 C31 117.7(14) . .
C47 C48 C49 124.8(16) . .
C31 C48 C49 111.5(16) . .
C48 C49 C72 109(2) . .
C48 C49 C50 100.0(16) . .
C72 C49 C50 113.3(19) . .
C48 C49 C59 108.4(15) . .
C72 C49 C59 113(2) . .
C50 C49 C59 112(2) . .
C32 C50 C49 111(2) . .
C32 C50 C51 123.7(19) . .
C49 C50 C51 121(2) . .
C52 C51 C50 108.5(19) . .
C52 C51 C73 118(3) . .
C50 C51 C73 112(3) . .
C52 C51 C35 103.9(19) . .
C50 C51 C35 103(2) . .
C73 C51 C35 109.6(19) . .
C60 C52 C53 116(3) . .
C60 C52 C51 132(2) . .
C53 C52 C51 108(2) . .
C36 C53 C54 120.9(18) . .
C36 C53 C52 110(3) . .
C54 C53 C52 121(2) . .
C53 C54 C39 114.4(18) . .
C53 C54 C55 118.7(18) . .
C39 C54 C55 105(2) . .
C53 C54 C69A 89(2) . .
C39 C54 C69A 107.2(17) . .
C55 C54 C69A 121.6(17) . .
C56 C55 C41 119(2) . .
C56 C55 C54 121(2) . .
C41 C55 C54 112.2(17) . .
C55 C56 C60 119(2) . .
C55 C56 C57 128(2) . .
C60 C56 C57 105.5(19) . .
C43 C57 C58 117.4(18) . .
C43 C57 C56 110.1(16) . .
C58 C57 C56 106(2) . .
C43 C57 C74 105.9(19) . .
C58 C57 C74 112.0(16) . .
C56 C57 C74 104.7(18) . .
C59 C58 C57 110.1(19) . .
C59 C58 C46 124.9(19) . .
C57 C58 C46 122.6(17) . .
C58 C59 C60 109(2) . .
C58 C59 C49 122(2) . .
C60 C59 C49 123(2) . .
C52 C60 C56 124(2) . .
C52 C60 C59 113(2) . .
C56 C60 C59 108(2) . .
C52 C60 C74A 91(2) . .
C56 C60 C74A 121(2) . .
C59 C60 C74A 97(2) . .
F61A C61 F61C 108.2(12) . .
F61A C61 F61B 104.0(13) . .
F61C C61 F61B 105.0(14) . .
F61A C61 C1 112.7(15) . .
F61C C61 C1 114.6(12) . .
F61B C61 C1 111.5(12) . .
F62A C62 F62B 110.5(16) . .
F62A C62 F62C 107.0(16) . .
F62B C62 F62C 105.0(19) . .
F62A C62 C3 115(2) . .
F62B C62 C3 110.4(15) . .
F62C C62 C3 108.4(15) . .
F63C C63 F63A 108.4(12) . .
F63C C63 F63B 106.3(13) . .
F63A C63 F63B 105.8(12) . .
F63C C63 C6 112.8(13) . .
F63A C63 C6 112.5(13) . .
F63B C63 C6 110.7(11) . .
F64B C64 F64C 107.4(13) . .
F64B C64 F64A 107.4(16) . .
F64C C64 F64A 103.2(19) . .
F64B C64 C11 113.0(19) . .
F64C C64 C11 113.7(15) . .
F64A C64 C11 111.4(13) . .
F65A C65 F65B 110.1(18) . .
F65A C65 F65C 108(2) . .
F65B C65 F65C 105.7(16) . .
F65A C65 C13 113.3(15) . .
F65B C65 C13 109(2) . .
F65C C65 C13 110.0(16) . .
F66A C66 F66C 110.8(18) . .
F66A C66 F66B 111.4(16) . .
F66C C66 F66B 106.1(15) . .
F66A C66 C18 111.4(14) . .
F66C C66 C18 108.3(15) . .
F66B C66 C18 108.6(16) . .
F67B C67 F67A 110.3(15) . .
F67B C67 F67C 103.5(14) . .
F67A C67 F67C 103.4(14) . .
F67B C67 C26 117.1(16) . .
F67A C67 C26 112.3(13) . .
F67C C67 C26 109.0(14) . .
F68B C68 F68A 111(3) . .
F68B C68 F68C 108.8(17) . .
F68A C68 F68C 107(2) . .
F68B C68 C33 110(2) . .
F68A C68 C33 109.9(15) . .
F68C C68 C33 110(3) . .
F69B C69 F69C 114(3) . .
F69B C69 F69A 107(2) . .
F69C C69 F69A 95.4(17) . .
F69B C69 C41 115.7(18) . .
F69C C69 C41 113.6(18) . .
F69A C69 C41 109(2) . .
F69E C69A F69F 108(2) . .
F69E C69A F69D 103(3) . .
F69F C69A F69D 106(3) . .
F69E C69A C54 101(2) . .
F69F C69A C54 118(2) . .
F69D C69A C54 119(2) . .
F69E C69A F74B 75(2) . 3_666
F69F C69A F74B 60.0(17) . 3_666
F69D C69A F74B 66.5(18) . 3_666
C54 C69A F74B 173.9(19) . 3_666
F70C C70 F70A 114(3) . .
F70C C70 F70B 108.6(19) . .
F70A C70 F70B 104.7(18) . .
F70C C70 C44 112.2(17) . .
F70A C70 C44 109.6(16) . .
F70B C70 C44 107(2) . .
F71C C71 F71A 108.0(17) . .
F71C C71 F71B 107.8(19) . .
F71A C71 F71B 105.7(14) . .
F71C C71 C46 112.2(13) . .
F71A C71 C46 113.0(17) . .
F71B C71 C46 109.9(14) . .
F72C C72 F72A 112(3) . .
F72C C72 F72B 101(2) . .
F72A C72 F72B 104(2) . .
F72C C72 C49 112(3) . .
F72A C72 C49 116(2) . .
F72B C72 C49 111(2) . .
F73A C73 F73C 114(3) . .
F73A C73 C51 119(5) . .
F73C C73 C51 107(3) . .
F73A C73 F73B 124(3) . .
F73C C73 F73B 88(3) . .
C51 C73 F73B 100(2) . .
F74A C74 F74B 105(2) . .
F74A C74 F74C 103(2) . .
F74B C74 F74C 108(2) . .
F74A C74 C57 115.3(19) . .
F74B C74 C57 118(2) . .
F74C C74 C57 106.1(18) . .
F74E C74A F74D 96(4) . .
F74E C74A F69C 110(3) . 3_666
F74D C74A F69C 90(3) . 3_666
F74E C74A C60 131(4) . .
F74D C74A C60 106(3) . .
F69C C74A C60 114(3) 3_666 .

loop_
_geom_bond_atom_site_label_1
_geom_bond_atom_site_label_2
_geom_bond_distance
_geom_bond_site_symmetry_2
F61A C61 1.298(18) .
F61B C61 1.370(19) .
F61C C61 1.344(17) .
F62A C62 1.24(3) .
F62B C62 1.34(2) .
F62C C62 1.37(2) .
F63A C63 1.319(18) .
F63B C63 1.354(16) .
F63C C63 1.303(19) .
F64A C64 1.38(3) .
F64B C64 1.316(19) .
F64C C64 1.340(18) .
F65A C65 1.32(2) .
F65B C65 1.32(3) .
F65C C65 1.36(3) .
F66A C66 1.266(18) .
F66B C66 1.33(2) .
F66C C66 1.32(2) .
F67A C67 1.352(19) .
F67B C67 1.26(2) .
F67C C67 1.40(2) .
F68A C68 1.29(2) .
F68B C68 1.29(4) .
F68C C68 1.39(4) .
F69A C69 1.36(3) .
F69A F69F 1.44(2) 3_666
F69B C69 1.33(3) .
F69C C69 1.36(3) .
F69C C74A 1.55(6) 3_666
F69D C69A 1.38(4) .
F69E C69A 1.29(3) .
F69E F74C 1.49(3) 3_666
F69F C69A 1.33(4) .
F69F F69A 1.44(2) 3_666
F69F F74B 1.62(3) 3_666
F70A C70 1.31(2) .
F70B C70 1.37(3) .
F70C C70 1.24(3) .
F71A C71 1.29(2) .
F71B C71 1.35(2) .
F71C C71 1.277(18) .
F72A C72 1.31(3) .
F72B C72 1.36(3) .
F72C C72 1.25(3) .
F73A C73 1.08(5) .
F73B F74E 1.38(3) .
F73B C73 1.57(4) .
F73C C73 1.34(4) .
F74A C74 1.31(3) .
F74B C74 1.35(3) .
F74B F69F 1.62(3) 3_666
F74B C69A 1.81(4) 3_666
F74C C74 1.37(3) .
F74C F69E 1.49(3) 3_666
F74D C74A 1.44(6) .
F74E C74A 1.34(5) .
C1 C5 1.49(2) .
C1 C9 1.54(2) .
C1 C2 1.540(18) .
C1 C61 1.54(2) .
C2 C12 1.32(2) .
C2 C3 1.56(3) .
C3 C15 1.52(2) .
C3 C62 1.54(2) .
C3 C4 1.58(2) .
C4 C5 1.38(2) .
C4 C18 1.47(3) .
C5 C6 1.516(17) .
C6 C20 1.51(2) .
C6 C7 1.530(19) .
C6 C63 1.542(18) .
C7 C8 1.38(2) .
C7 C22 1.47(2) .
C8 C25 1.42(2) .
C8 C9 1.472(19) .
C9 C10 1.34(2) .
C10 C26 1.51(2) .
C10 C11 1.54(2) .
C11 C12 1.52(2) .
C11 C64 1.52(3) .
C11 C29 1.534(19) .
C12 C13 1.56(2) .
C13 C14 1.49(3) .
C13 C30 1.52(2) .
C13 C65 1.59(2) .
C14 C15 1.27(2) .
C14 C33 1.52(3) .
C15 C16 1.40(3) .
C16 C17 1.46(3) .
C16 C34 1.46(3) .
C17 C37 1.34(3) .
C17 C18 1.55(2) .
C18 C19 1.55(2) .
C18 C66 1.59(2) .
C19 C20 1.33(2) .
C19 C38 1.36(2) .
C20 C21 1.439(19) .
C21 C40 1.36(2) .
C21 C22 1.38(2) .
C22 C23 1.40(2) .
C23 C24 1.36(2) .
C23 C42 1.47(2) .
C24 C25 1.42(2) .
C24 C44 1.52(2) .
C25 C26 1.50(2) .
C26 C27 1.49(2) .
C26 C67 1.51(2) .
C27 C45 1.347(19) .
C27 C28 1.465(18) .
C28 C29 1.378(18) .
C28 C47 1.42(2) .
C29 C30 1.44(2) .
C30 C31 1.40(2) .
C31 C48 1.45(2) .
C31 C32 1.46(3) .
C32 C50 1.30(3) .
C32 C33 1.54(2) .
C33 C68 1.52(3) .
C33 C34 1.54(3) .
C34 C35 1.32(3) .
C35 C36 1.51(4) .
C35 C51 1.59(3) .
C36 C37 1.38(2) .
C36 C53 1.41(3) .
C37 C38 1.50(3) .
C38 C39 1.35(2) .
C39 C40 1.45(3) .
C39 C54 1.49(3) .
C40 C41 1.51(2) .
C41 C55 1.40(3) .
C41 C42 1.42(2) .
C41 C69 1.83(4) .
C42 C43 1.40(2) .
C43 C57 1.41(3) .
C43 C44 1.53(3) .
C44 C45 1.49(2) .
C44 C70 1.62(2) .
C45 C46 1.53(2) .
C46 C58 1.51(2) .
C46 C47 1.52(2) .
C46 C71 1.53(2) .
C47 C48 1.39(2) .
C48 C49 1.46(3) .
C49 C72 1.50(3) .
C49 C50 1.53(3) .
C49 C59 1.59(3) .
C50 C51 1.56(4) .
C51 C52 1.51(4) .
C51 C73 1.55(4) .
C52 C60 1.40(3) .
C52 C53 1.44(3) .
C53 C54 1.41(3) .
C54 C55 1.49(3) .
C54 C69A 1.64(4) .
C55 C56 1.32(3) .
C56 C60 1.46(3) .
C56 C57 1.52(3) .
C57 C58 1.49(3) .
C57 C74 1.69(3) .
C58 C59 1.36(3) .
C59 C60 1.52(3) .
C60 C74A 1.77(5) .
C69A F74B 1.81(4) 3_666
C74A F69C 1.55(6) 3_666
